data_7130771
loop_
_publ_author_name
'Rkein, Batoul'
'Coffinier, Romain'
'Powderly, Marian'
'Manneveau, Maxime'
'Sanselme, Morgane'
'Durandetti, Muriel'
'Sebban, Muriel'
'Hamdoun, Ghanem'
'Oulyadi, Hassan'
'Harrowven, David'
'Legros, Julien'
'Chataigner, Isabelle'

_publ_section_title
;
 High Pressure promoted Dearomatization of Nitroarenes by [4+2]
 Cycloadditions with Silyloxydienes
;
_journal_name_full 'Chemical Communications'
_journal_paper_doi 10.1039/D2CC04778K
_journal_year 2022
_chemical_absolute_configuration unk
_chemical_compound_source 'synthesis as described'
_chemical_formula_moiety 'C14 H13 F1 N2 O4'
_chemical_formula_sum 'C14 H13 F N2 O4'
_chemical_formula_weight 292.26
_space_group_IT_number 19
_space_group_name_Hall 'P 2ac 2ab'
_space_group_name_H-M_alt 'P 21 21 21'
_symmetry_cell_setting orthorhombic
_symmetry_Int_Tables_number 19
_symmetry_space_group_name_Hall 'P 2ac 2ab'
_symmetry_space_group_name_H-M 'P 21 21 21'
_atom_sites_solution_hydrogens geom
_atom_sites_solution_primary direct
_atom_sites_solution_secondary difmap
_audit_conform_dict_location ftp://ftp.iucr.org/pub/cif_core.dic
_audit_conform_dict_name cif_core.dic
_audit_conform_dict_version 2.4
_audit_creation_date 2021-06-10T16:01:15-00:00
_audit_creation_method 'WinGX routine CIF_UPDATE'
_audit_update_record
;
2022-08-08 deposited with the CCDC.	2022-09-26 downloaded from the CCDC.
;
_cell_angle_alpha 90
_cell_angle_beta 90
_cell_angle_gamma 90
_cell_formula_units_Z 4
_cell_length_a 10.0454(12)
_cell_length_b 10.7142(12)
_cell_length_c 12.3095(14)
_cell_measurement_reflns_used 1565
_cell_measurement_temperature 293(2)
_cell_measurement_theta_max 23.26
_cell_measurement_theta_min 2.52
_cell_measurement_wavelength 0.71073
_cell_volume 1324.9(3)
_computing_molecular_graphics 'Ortep-3 for Windows (Farrugia, 1997)'
_computing_publication_material 'WinGX publication routines (Farrugia, 1999)'
_computing_structure_refinement 'SHELXL-97 (Sheldrick, 2008)'
_diffrn_ambient_temperature 293(2)
_diffrn_measured_fraction_theta_full 0.996
_diffrn_measured_fraction_theta_max 0.996
_diffrn_measurement_device_type 'SMART APEX I Bruker'
_diffrn_radiation_monochromator graphite
_diffrn_radiation_probe x-ray
_diffrn_radiation_type MoK\a
_diffrn_radiation_wavelength 0.71073
_diffrn_reflns_av_R_equivalents 0.0441
_diffrn_reflns_av_unetI/netI 0.0448
_diffrn_reflns_limit_h_max 11
_diffrn_reflns_limit_h_min -11
_diffrn_reflns_limit_k_max 8
_diffrn_reflns_limit_k_min -11
_diffrn_reflns_limit_l_max 13
_diffrn_reflns_limit_l_min -13
_diffrn_reflns_number 5937
_diffrn_reflns_theta_full 23.26
_diffrn_reflns_theta_max 23.26
_diffrn_reflns_theta_min 2.52
_exptl_absorpt_coefficient_mu 0.118
_exptl_absorpt_correction_type none
_exptl_crystal_colour colourless
_exptl_crystal_density_diffrn 1.465
_exptl_crystal_density_method 'not measured'
_exptl_crystal_description prism
_exptl_crystal_F_000 608
_exptl_crystal_size_max 0
_exptl_crystal_size_mid 0
_exptl_crystal_size_min 0
_refine_diff_density_max 0.14
_refine_diff_density_min -0.159
_refine_diff_density_rms 0.045
_refine_ls_abs_structure_details 'Flack H D (1983), Acta Cryst. A39, 876-881'
_refine_ls_abs_structure_Flack -0.5(14)
_refine_ls_extinction_method none
_refine_ls_goodness_of_fit_ref 0.998
_refine_ls_hydrogen_treatment constr
_refine_ls_matrix_type full
_refine_ls_number_parameters 191
_refine_ls_number_reflns 1901
_refine_ls_number_restraints 0
_refine_ls_restrained_S_all 0.998
_refine_ls_R_factor_all 0.0487
_refine_ls_R_factor_gt 0.0398
_refine_ls_shift/su_max 0
_refine_ls_shift/su_mean 0
_refine_ls_structure_factor_coef Fsqd
_refine_ls_weighting_details 'calc w=1/[\s^2^(Fo^2^)+(0.0516P)^2^+0.0000P] where P=(Fo^2^+2Fc^2^)/3'
_refine_ls_weighting_scheme calc
_refine_ls_wR_factor_gt 0.0926
_refine_ls_wR_factor_ref 0.0968
_reflns_number_gt 1565
_reflns_number_total 1901
_reflns_threshold_expression >2\s(I)
_cod_data_source_file d2cc04778k2.cif
_cod_data_source_block mp46a
_cod_database_code 7130771

loop_
_symmetry_equiv_pos_as_xyz
'x, y, z'
'-x+1/2, -y, z+1/2'
'x+1/2, -y+1/2, -z'
'-x, y+1/2, -z+1/2'

loop_
_atom_site_label
_atom_site_type_symbol
_atom_site_fract_x
_atom_site_fract_y
_atom_site_fract_z
_atom_site_U_iso_or_equiv
_atom_site_adp_type
_atom_site_occupancy
_atom_site_symmetry_multiplicity
_atom_site_calc_flag
_atom_site_refinement_flags
_atom_site_disorder_assembly
_atom_site_disorder_group
C1 C -0.0743(3) 0.9368(3) 0.1979(3) 0.0539(8) Uani 1 1 d . . .
H1 H -0.1509 0.9029 0.2284 0.065 Uiso 1 1 calc R . .
C2 C -0.0460(3) 1.0590(3) 0.2190(2) 0.0509(8) Uani 1 1 d . . .
H2 H -0.1 1.1055 0.2653 0.061 Uiso 1 1 calc R . .
C3 C 0.0640(3) 1.1125(3) 0.1706(2) 0.0433(7) Uani 1 1 d . . .
H3 H 0.0835 1.1964 0.182 0.052 Uiso 1 1 calc R . .
C4 C 0.1451(2) 1.0403(2) 0.1048(2) 0.0353(6) Uani 1 1 d . . .
C5 C 0.2651(2) 1.0876(2) 0.0423(2) 0.0361(7) Uani 1 1 d . . .
C6 C 0.3739(2) 0.9886(3) 0.0330(2) 0.0438(7) Uani 1 1 d . . .
H6 H 0.4393 1.0163 -0.0209 0.053 Uiso 1 1 calc R . .
C7 C 0.3169(3) 0.8655(3) -0.0033(3) 0.0527(8) Uani 1 1 d . . .
H7 H 0.367 0.8118 -0.0463 0.063 Uiso 1 1 calc R . .
C8 C 0.1966(3) 0.8350(2) 0.0262(3) 0.0540(8) Uani 1 1 d . . .
C9 C 0.1091(3) 0.9146(3) 0.0917(2) 0.0425(7) Uani 1 1 d . . .
C10 C 0.3266(3) 1.2110(3) 0.0811(2) 0.0458(7) Uani 1 1 d . . .
H10 H 0.3982 1.2333 0.0306 0.055 Uiso 1 1 calc R . .
C11 C 0.3877(3) 1.1956(3) 0.1934(2) 0.0606(9) Uani 1 1 d . . .
H11A H 0.4304 1.273 0.2147 0.073 Uiso 1 1 calc R . .
H11B H 0.3179 1.1777 0.2456 0.073 Uiso 1 1 calc R . .
C12 C 0.4885(3) 1.0918(4) 0.1953(3) 0.0648(10) Uani 1 1 d . . .
C13 C 0.4450(3) 0.9720(3) 0.1432(3) 0.0579(9) Uani 1 1 d . . .
H13A H 0.3854 0.9288 0.1926 0.069 Uiso 1 1 calc R . .
H13B H 0.5225 0.9194 0.1327 0.069 Uiso 1 1 calc R . .
C14 C 0.2731(3) 1.4250(3) 0.0450(3) 0.0676(10) Uani 1 1 d . . .
H14A H 0.3372 1.4552 0.0966 0.101 Uiso 1 1 calc R . .
H14B H 0.1988 1.4812 0.0423 0.101 Uiso 1 1 calc R . .
H14C H 0.3136 1.42 -0.0255 0.101 Uiso 1 1 calc R . .
F1 F 0.14515(19) 0.72224(15) 0.00043(18) 0.0853(7) Uani 1 1 d . . .
N1 N 0.0008(2) 0.8632(2) 0.1365(2) 0.0502(7) Uani 1 1 d . . .
N2 N 0.2183(2) 1.1144(2) -0.0753(2) 0.0441(6) Uani 1 1 d . . .
O1 O 0.5966(3) 1.1033(3) 0.2367(2) 0.1061(11) Uani 1 1 d . . .
O2 O 0.3023(2) 1.1439(2) -0.14134(18) 0.0652(6) Uani 1 1 d . . .
O3 O 0.1010(2) 1.1044(3) -0.09737(19) 0.0758(8) Uani 1 1 d . . .
O4 O 0.22907(19) 1.30632(18) 0.07662(19) 0.0616(6) Uani 1 1 d . . .

loop_
_atom_site_aniso_label
_atom_site_aniso_U_11
_atom_site_aniso_U_22
_atom_site_aniso_U_33
_atom_site_aniso_U_23
_atom_site_aniso_U_13
_atom_site_aniso_U_12
C1 0.0456(16) 0.057(2) 0.059(2) 0.0090(17) 0.0085(15) -0.0131(16)
C2 0.0504(18) 0.050(2) 0.0528(19) -0.0010(15) 0.0138(15) -0.0049(15)
C3 0.0511(15) 0.0326(16) 0.0462(18) -0.0034(14) 0.0076(14) -0.0063(14)
C4 0.0356(13) 0.0315(15) 0.0390(16) 0.0004(12) -0.0019(13) -0.0024(12)
C5 0.0398(14) 0.0343(15) 0.0343(16) -0.0017(12) 0.0016(12) 0.0005(13)
C6 0.0393(14) 0.0459(17) 0.0462(17) -0.0009(14) 0.0004(13) 0.0049(14)
C7 0.0626(19) 0.0384(16) 0.057(2) -0.0092(15) 0.0003(16) 0.0126(15)
C8 0.0573(19) 0.0283(16) 0.076(2) -0.0082(15) -0.0020(18) -0.0012(15)
C9 0.0443(15) 0.0375(17) 0.0456(16) -0.0007(14) -0.0031(14) -0.0007(14)
C10 0.0433(15) 0.0407(16) 0.0535(19) -0.0039(14) 0.0092(14) -0.0108(14)
C11 0.0594(19) 0.065(2) 0.058(2) -0.0113(17) 0.0033(17) -0.0208(19)
C12 0.0521(19) 0.094(3) 0.0489(19) 0.016(2) -0.0135(17) -0.024(2)
C13 0.0463(16) 0.070(2) 0.057(2) 0.0125(18) -0.0048(15) 0.0086(16)
C14 0.0692(19) 0.0441(19) 0.089(3) 0.0149(18) 0.0149(19) -0.0063(17)
F1 0.0853(13) 0.0385(11) 0.1322(18) -0.0289(11) 0.0032(13) -0.0068(10)
N1 0.0502(14) 0.0391(14) 0.0612(16) 0.0062(13) -0.0018(13) -0.0109(13)
N2 0.0453(14) 0.0444(14) 0.0426(15) 0.0003(11) 0.0026(12) 0.0056(11)
O1 0.0713(17) 0.138(3) 0.109(2) 0.0173(19) -0.0434(17) -0.0268(17)
O2 0.0616(13) 0.0901(17) 0.0438(12) 0.0139(12) 0.0107(12) 0.0028(13)
O3 0.0496(13) 0.119(2) 0.0594(14) 0.0175(14) -0.0095(11) 0.0054(13)
O4 0.0588(12) 0.0318(11) 0.0943(17) -0.0023(11) 0.0278(12) -0.0035(10)

loop_
_atom_type_symbol
_atom_type_description
_atom_type_scat_dispersion_real
_atom_type_scat_dispersion_imag
_atom_type_scat_source
C C 0.0033 0.0016 'International Tables Vol C Tables 4.2.6.8 and 6.1.1.4'
H H 0 0 'International Tables Vol C Tables 4.2.6.8 and 6.1.1.4'
F F 0.0171 0.0103 'International Tables Vol C Tables 4.2.6.8 and 6.1.1.4'
N N 0.0061 0.0033 'International Tables Vol C Tables 4.2.6.8 and 6.1.1.4'
O O 0.0106 0.006 'International Tables Vol C Tables 4.2.6.8 and 6.1.1.4'

loop_
_geom_angle_atom_site_label_1
_geom_angle_atom_site_label_2
_geom_angle_atom_site_label_3
_geom_angle
_geom_angle_site_symmetry_1
_geom_angle_site_symmetry_3
_geom_angle_publ_flag
N1 C1 C2 124.0(3) . . ?
N1 C1 H1 118 . . ?
C2 C1 H1 118 . . ?
C1 C2 C3 118.9(3) . . ?
C1 C2 H2 120.6 . . ?
C3 C2 H2 120.6 . . ?
C2 C3 C4 119.4(2) . . ?
C2 C3 H3 120.3 . . ?
C4 C3 H3 120.3 . . ?
C3 C4 C9 116.9(2) . . ?
C3 C4 C5 125.3(2) . . ?
C9 C4 C5 117.8(2) . . ?
C4 C5 C6 112.0(2) . . ?
C4 C5 C10 116.7(2) . . ?
C6 C5 C10 109.48(19) . . ?
C4 C5 N2 107.15(19) . . ?
C6 C5 N2 106.0(2) . . ?
C10 C5 N2 104.7(2) . . ?
C7 C6 C5 111.0(2) . . ?
C7 C6 C13 109.6(2) . . ?
C5 C6 C13 110.2(2) . . ?
C7 C6 H6 108.7 . . ?
C5 C6 H6 108.7 . . ?
C13 C6 H6 108.7 . . ?
C8 C7 C6 119.4(3) . . ?
C8 C7 H7 120.3 . . ?
C6 C7 H7 120.3 . . ?
C7 C8 F1 120.9(3) . . ?
C7 C8 C9 124.3(3) . . ?
F1 C8 C9 114.8(2) . . ?
N1 C9 C4 123.8(3) . . ?
N1 C9 C8 118.4(2) . . ?
C4 C9 C8 117.8(2) . . ?
O4 C10 C11 113.1(2) . . ?
O4 C10 C5 109.27(19) . . ?
C11 C10 C5 110.6(2) . . ?
O4 C10 H10 107.9 . . ?
C11 C10 H10 107.9 . . ?
C5 C10 H10 107.9 . . ?
C12 C11 C10 111.5(3) . . ?
C12 C11 H11A 109.3 . . ?
C10 C11 H11A 109.3 . . ?
C12 C11 H11B 109.3 . . ?
C10 C11 H11B 109.3 . . ?
H11A C11 H11B 108 . . ?
O1 C12 C13 122.1(4) . . ?
O1 C12 C11 122.5(4) . . ?
C13 C12 C11 115.5(2) . . ?
C12 C13 C6 114.3(3) . . ?
C12 C13 H13A 108.7 . . ?
C6 C13 H13A 108.7 . . ?
C12 C13 H13B 108.7 . . ?
C6 C13 H13B 108.7 . . ?
H13A C13 H13B 107.6 . . ?
O4 C14 H14A 109.5 . . ?
O4 C14 H14B 109.5 . . ?
H14A C14 H14B 109.5 . . ?
O4 C14 H14C 109.5 . . ?
H14A C14 H14C 109.5 . . ?
H14B C14 H14C 109.5 . . ?
C1 N1 C9 116.9(2) . . ?
O2 N2 O3 123.3(2) . . ?
O2 N2 C5 117.6(2) . . ?
O3 N2 C5 119.2(2) . . ?
C14 O4 C10 116.5(2) . . ?

loop_
_geom_bond_atom_site_label_1
_geom_bond_atom_site_label_2
_geom_bond_distance
_geom_bond_site_symmetry_2
_geom_bond_publ_flag
C1 N1 1.328(4) . ?
C1 C2 1.366(4) . ?
C1 H1 0.93 . ?
C2 C3 1.380(4) . ?
C2 H2 0.93 . ?
C3 C4 1.385(3) . ?
C3 H3 0.93 . ?
C4 C9 1.405(4) . ?
C4 C5 1.518(3) . ?
C5 C6 1.527(3) . ?
C5 C10 1.536(4) . ?
C5 N2 1.549(4) . ?
C6 C7 1.505(4) . ?
C6 C13 1.544(4) . ?
C6 H6 0.98 . ?
C7 C8 1.303(4) . ?
C7 H7 0.93 . ?
C8 F1 1.352(3) . ?
C8 C9 1.466(4) . ?
C9 N1 1.338(3) . ?
C10 O4 1.416(3) . ?
C10 C11 1.521(4) . ?
C10 H10 0.98 . ?
C11 C12 1.504(5) . ?
C11 H11A 0.97 . ?
C11 H11B 0.97 . ?
C12 O1 1.205(4) . ?
C12 C13 1.500(5) . ?
C13 H13A 0.97 . ?
C13 H13B 0.97 . ?
C14 O4 1.402(3) . ?
C14 H14A 0.96 . ?
C14 H14B 0.96 . ?
C14 H14C 0.96 . ?
N2 O2 1.214(3) . ?
N2 O3 1.214(3) . ?

loop_
_geom_torsion_atom_site_label_1
_geom_torsion_atom_site_label_2
_geom_torsion_atom_site_label_3
_geom_torsion_atom_site_label_4
_geom_torsion
_geom_torsion_site_symmetry_1
_geom_torsion_site_symmetry_2
_geom_torsion_site_symmetry_3
_geom_torsion_site_symmetry_4
_geom_torsion_publ_flag
N1 C1 C2 C3 2.9(5) . . . . ?
C1 C2 C3 C4 -2.1(4) . . . . ?
C2 C3 C4 C9 -0.1(4) . . . . ?
C2 C3 C4 C5 177.0(2) . . . . ?
C3 C4 C5 C6 147.2(3) . . . . ?
C9 C4 C5 C6 -35.8(3) . . . . ?
C3 C4 C5 C10 19.9(4) . . . . ?
C9 C4 C5 C10 -163.0(2) . . . . ?
C3 C4 C5 N2 -96.9(3) . . . . ?
C9 C4 C5 N2 80.1(3) . . . . ?
C4 C5 C6 C7 48.1(3) . . . . ?
C10 C5 C6 C7 179.1(2) . . . . ?
N2 C5 C6 C7 -68.5(3) . . . . ?
C4 C5 C6 C13 -73.6(3) . . . . ?
C10 C5 C6 C13 57.5(3) . . . . ?
N2 C5 C6 C13 169.9(2) . . . . ?
C5 C6 C7 C8 -32.6(4) . . . . ?
C13 C6 C7 C8 89.3(3) . . . . ?
C6 C7 C8 F1 -176.2(3) . . . . ?
C6 C7 C8 C9 1.5(5) . . . . ?
C3 C4 C9 N1 1.7(4) . . . . ?
C5 C4 C9 N1 -175.5(2) . . . . ?
C3 C4 C9 C8 -177.4(3) . . . . ?
C5 C4 C9 C8 5.3(4) . . . . ?
C7 C8 C9 N1 -165.6(3) . . . . ?
F1 C8 C9 N1 12.2(4) . . . . ?
C7 C8 C9 C4 13.6(5) . . . . ?
F1 C8 C9 C4 -168.6(2) . . . . ?
C4 C5 C10 O4 -58.7(3) . . . . ?
C6 C5 C10 O4 172.7(2) . . . . ?
N2 C5 C10 O4 59.5(3) . . . . ?
C4 C5 C10 C11 66.4(3) . . . . ?
C6 C5 C10 C11 -62.1(3) . . . . ?
N2 C5 C10 C11 -175.4(2) . . . . ?
O4 C10 C11 C12 178.8(2) . . . . ?
C5 C10 C11 C12 55.8(3) . . . . ?
C10 C11 C12 O1 133.4(3) . . . . ?
C10 C11 C12 C13 -47.3(4) . . . . ?
O1 C12 C13 C6 -136.2(3) . . . . ?
C11 C12 C13 C6 44.5(4) . . . . ?
C7 C6 C13 C12 -171.5(3) . . . . ?
C5 C6 C13 C12 -49.1(3) . . . . ?
C2 C1 N1 C9 -1.3(5) . . . . ?
C4 C9 N1 C1 -1.1(4) . . . . ?
C8 C9 N1 C1 178.1(3) . . . . ?
C4 C5 N2 O2 -174.3(2) . . . . ?
C6 C5 N2 O2 -54.5(3) . . . . ?
C10 C5 N2 O2 61.2(3) . . . . ?
C4 C5 N2 O3 5.3(3) . . . . ?
C6 C5 N2 O3 125.0(3) . . . . ?
C10 C5 N2 O3 -119.2(3) . . . . ?
C11 C10 O4 C14 93.3(3) . . . . ?
C5 C10 O4 C14 -143.0(3) . . . . ?
